data_4071990
loop_
_publ_author_name
'Morawitz, Thorsten'
'Zhang, Fan'
'Bolte, Michael'
'Bats, Jan W.'
'Lerner, Hans-Wolfram'
'Wagner, Matthias'

_publ_section_title
;
 Di- and Tritopic Poly(pyrazol-1-yl)borate Ligands: Synthesis,
 Characterization, and Reactivity toward [Mn(CO)5Br]
;
_journal_issue 19
_journal_name_full Organometallics
_journal_page_first 5067
_journal_paper_doi 10.1021/om800504r
_journal_volume 27
_journal_year 2008
_chemical_formula_sum 'C14 H28 B2 N4'
_chemical_formula_weight 274.02
_chemical_name_systematic ?
_space_group_IT_number 14
_symmetry_cell_setting monoclinic
_symmetry_space_group_name_Hall '-P 2ybc'
_symmetry_space_group_name_H-M 'P 1 21/c 1'
_atom_sites_solution_hydrogens geom
_atom_sites_solution_primary direct
_atom_sites_solution_secondary difmap
_audit_creation_method SHELXL-97
_cell_angle_alpha 90.00
_cell_angle_beta 93.278(7)
_cell_angle_gamma 90.00
_cell_formula_units_Z 2
_cell_length_a 6.7166(6)
_cell_length_b 12.7645(8)
_cell_length_c 9.7065(7)
_cell_measurement_reflns_used 15059
_cell_measurement_temperature 173(2)
_cell_measurement_theta_max 25.7
_cell_measurement_theta_min 2.6
_cell_volume 830.82(11)
_computing_cell_refinement 'X-Area (Stoe & Cie, 2001)'
_computing_data_collection 'X-Area (Stoe & Cie, 2001)'
_computing_data_reduction 'X-Area (Stoe & Cie, 2001)'
_computing_molecular_graphics 'XP in SHELXTL-Plus (Sheldrick, 1991)'
_computing_publication_material SHELXL97
_computing_structure_refinement 'SHELXL97 (Sheldrick, 1997) '
_computing_structure_solution 'SHELXS97 (Sheldrick, 1990) '
_diffrn_ambient_temperature 173(2)
_diffrn_measured_fraction_theta_full 0.999
_diffrn_measured_fraction_theta_max 0.987
_diffrn_measurement_device_type 'STOE IPDS II two-circle-diffractometer'
_diffrn_measurement_method \w
_diffrn_radiation_monochromator graphite
_diffrn_radiation_source 'fine-focus sealed tube'
_diffrn_radiation_type MoK\a
_diffrn_radiation_wavelength 0.71073
_diffrn_reflns_av_R_equivalents 0.0576
_diffrn_reflns_av_sigmaI/netI 0.0228
_diffrn_reflns_limit_h_max 8
_diffrn_reflns_limit_h_min -8
_diffrn_reflns_limit_k_max 15
_diffrn_reflns_limit_k_min -15
_diffrn_reflns_limit_l_max 11
_diffrn_reflns_limit_l_min -11
_diffrn_reflns_number 36418
_diffrn_reflns_theta_full 25.00
_diffrn_reflns_theta_max 25.67
_diffrn_reflns_theta_min 2.64
_diffrn_standards_number 0
_exptl_absorpt_coefficient_mu 0.065
_exptl_absorpt_correction_type none
_exptl_crystal_colour colourless
_exptl_crystal_density_diffrn 1.095
_exptl_crystal_density_method 'not measured'
_exptl_crystal_description block
_exptl_crystal_F_000 300
_exptl_crystal_size_max 0.27
_exptl_crystal_size_mid 0.25
_exptl_crystal_size_min 0.24
_refine_diff_density_max 0.238
_refine_diff_density_min -0.203
_refine_diff_density_rms 0.036
_refine_ls_extinction_coef 0.154(19)
_refine_ls_extinction_expression Fc^*^=kFc[1+0.001xFc^2^\l^3^/sin(2\q)]^-1/4^
_refine_ls_extinction_method SHELXL
_refine_ls_goodness_of_fit_ref 1.030
_refine_ls_hydrogen_treatment mixed
_refine_ls_matrix_type full
_refine_ls_number_parameters 97
_refine_ls_number_reflns 1555
_refine_ls_number_restraints 0
_refine_ls_restrained_S_all 1.030
_refine_ls_R_factor_all 0.0514
_refine_ls_R_factor_gt 0.0392
_refine_ls_shift/su_max 0.001
_refine_ls_shift/su_mean 0.000
_refine_ls_structure_factor_coef Fsqd
_refine_ls_weighting_details 'calc w=1/[\s^2^(Fo^2^)+(0.0705P)^2^+0.0000P] where P=(Fo^2^+2Fc^2^)/3'
_refine_ls_weighting_scheme calc
_refine_ls_wR_factor_gt 0.0977
_refine_ls_wR_factor_ref 0.1029
_reflns_number_gt 1262
_reflns_number_total 1555
_reflns_threshold_expression I>2\s(I)
_cod_data_source_file om800504r_si_002.cif
_cod_data_source_block wa628_/_Compd._p-7
_cod_depositor_comments
;
The following automatic conversions were performed:

'_symmetry_cell_setting' value 'Monoclinic' changed to 'monoclinic'
according to /home/saulius/struct/CIF-dictionaries/cif_core.dic
dictionary named 'cif_core.dic' version 2.4.1 from 2010-06-29.

Automatic conversion script
Id: cif_fix_values 1715 2011-07-08 13:25:40Z adriana 
;
_cod_original_sg_symbol_H-M 'P 21/c'
_cod_database_code 4071990

loop_
_symmetry_equiv_pos_as_xyz
'x, y, z'
'-x, y+1/2, -z+1/2'
'-x, -y, -z'
'x, -y-1/2, z-1/2'

loop_
_atom_site_label
_atom_site_type_symbol
_atom_site_fract_x
_atom_site_fract_y
_atom_site_fract_z
_atom_site_U_iso_or_equiv
_atom_site_adp_type
_atom_site_occupancy
_atom_site_symmetry_multiplicity
_atom_site_calc_flag
_atom_site_refinement_flags
B1 B 0.2802(2) 0.30295(11) 0.40498(15) 0.0267(3) Uani 1 1 d .
N1 N 0.09811(18) 0.31222(8) 0.32281(13) 0.0304(3) Uani 1 1 d .
N2 N 0.36246(18) 0.20320(8) 0.44341(13) 0.0307(3) Uani 1 1 d .
C1 C 0.3954(2) 0.40653(10) 0.45553(14) 0.0264(3) Uani 1 1 d .
C2 C 0.4252(2) 0.49054(10) 0.36559(13) 0.0286(3) Uani 1 1 d .
H2 H 0.3749 0.4853 0.2724 0.034 Uiso 1 1 calc R
C3 C 0.4742(2) 0.41893(10) 0.59179(14) 0.0288(3) Uani 1 1 d .
H3 H 0.4584 0.3641 0.6564 0.035 Uiso 1 1 calc R
C11 C 0.0165(2) 0.23291(12) 0.22723(15) 0.0359(4) Uani 1 1 d .
H11A H 0.1144 0.1767 0.2185 0.054 Uiso 1 1 calc R
H11B H -0.0139 0.2648 0.1367 0.054 Uiso 1 1 calc R
H11C H -0.1059 0.2039 0.2623 0.054 Uiso 1 1 calc R
C12 C -0.0272(2) 0.40563(12) 0.32175(19) 0.0427(4) Uani 1 1 d .
H12A H 0.0287 0.4561 0.3895 0.064 Uiso 1 1 calc R
H12B H -0.1623 0.3862 0.3453 0.064 Uiso 1 1 calc R
H12C H -0.0322 0.4373 0.2296 0.064 Uiso 1 1 calc R
C21 C 0.2483(3) 0.10684(11) 0.45396(16) 0.0390(4) Uani 1 1 d .
H21A H 0.1058 0.1223 0.4390 0.059 Uiso 1 1 calc R
H21B H 0.2738 0.0764 0.5460 0.059 Uiso 1 1 calc R
H21C H 0.2884 0.0570 0.3840 0.059 Uiso 1 1 calc R
C22 C 0.5704(2) 0.18657(11) 0.48865(18) 0.0404(4) Uani 1 1 d .
H22A H 0.6455 0.2515 0.4770 0.061 Uiso 1 1 calc R
H22B H 0.6266 0.1309 0.4332 0.061 Uiso 1 1 calc R
H22C H 0.5791 0.1661 0.5861 0.061 Uiso 1 1 calc R

loop_
_atom_site_aniso_label
_atom_site_aniso_U_11
_atom_site_aniso_U_22
_atom_site_aniso_U_33
_atom_site_aniso_U_23
_atom_site_aniso_U_13
_atom_site_aniso_U_12
B1 0.0306(8) 0.0221(7) 0.0273(7) -0.0011(6) 0.0014(6) -0.0010(6)
N1 0.0298(7) 0.0234(6) 0.0372(7) -0.0024(5) -0.0043(5) 0.0007(5)
N2 0.0332(7) 0.0199(6) 0.0380(7) -0.0005(5) -0.0071(5) -0.0015(5)
C1 0.0273(7) 0.0198(6) 0.0319(7) -0.0012(5) -0.0010(5) 0.0012(5)
C2 0.0336(8) 0.0257(7) 0.0260(6) 0.0003(5) -0.0034(5) -0.0001(6)
C3 0.0333(8) 0.0222(6) 0.0307(7) 0.0034(5) -0.0005(5) -0.0007(5)
C11 0.0332(8) 0.0356(8) 0.0377(8) -0.0025(6) -0.0072(6) -0.0050(6)
C12 0.0333(9) 0.0338(8) 0.0602(11) 0.0021(7) -0.0037(7) 0.0072(6)
C21 0.0535(10) 0.0216(7) 0.0409(8) 0.0027(6) -0.0066(7) -0.0056(6)
C22 0.0389(9) 0.0279(7) 0.0527(10) -0.0005(6) -0.0121(7) 0.0057(6)

loop_
_atom_type_symbol
_atom_type_description
_atom_type_scat_dispersion_real
_atom_type_scat_dispersion_imag
_atom_type_scat_source
C C 0.0033 0.0016 'International Tables Vol C Tables 4.2.6.8 and 6.1.1.4'
H H 0.0000 0.0000 'International Tables Vol C Tables 4.2.6.8 and 6.1.1.4'
B B 0.0013 0.0007 'International Tables Vol C Tables 4.2.6.8 and 6.1.1.4'
N N 0.0061 0.0033 'International Tables Vol C Tables 4.2.6.8 and 6.1.1.4'

loop_
_geom_angle_atom_site_label_1
_geom_angle_atom_site_label_2
_geom_angle_atom_site_label_3
_geom_angle
_geom_angle_site_symmetry_1
N1 B1 N2 121.76(12) .
N1 B1 C1 119.25(11) .
N2 B1 C1 118.99(12) .
B1 N1 C11 125.26(12) .
B1 N1 C12 123.20(12) .
C11 N1 C12 111.52(12) .
B1 N2 C22 123.98(12) .
B1 N2 C21 125.00(13) .
C22 N2 C21 110.83(12) .
C2 C1 C3 116.08(12) .
C2 C1 B1 121.72(12) .
C3 C1 B1 122.20(12) .
C3 C2 C1 122.29(12) 3_666
C3 C2 H2 118.9 3_666
C1 C2 H2 118.9 .
C2 C3 C1 121.63(12) 3_666
C2 C3 H3 119.2 3_666
C1 C3 H3 119.2 .
N1 C11 H11A 109.5 .
N1 C11 H11B 109.5 .
H11A C11 H11B 109.5 .
N1 C11 H11C 109.5 .
H11A C11 H11C 109.5 .
H11B C11 H11C 109.5 .
N1 C12 H12A 109.5 .
N1 C12 H12B 109.5 .
H12A C12 H12B 109.5 .
N1 C12 H12C 109.5 .
H12A C12 H12C 109.5 .
H12B C12 H12C 109.5 .
N2 C21 H21A 109.5 .
N2 C21 H21B 109.5 .
H21A C21 H21B 109.5 .
N2 C21 H21C 109.5 .
H21A C21 H21C 109.5 .
H21B C21 H21C 109.5 .
N2 C22 H22A 109.5 .
N2 C22 H22B 109.5 .
H22A C22 H22B 109.5 .
N2 C22 H22C 109.5 .
H22A C22 H22C 109.5 .
H22B C22 H22C 109.5 .

loop_
_geom_bond_atom_site_label_1
_geom_bond_atom_site_label_2
_geom_bond_distance
_geom_bond_site_symmetry_2
B1 N1 1.426(2) .
B1 N2 1.4291(17) .
B1 C1 1.5951(18) .
N1 C11 1.4588(18) .
N1 C12 1.4592(18) .
N2 C22 1.455(2) .
N2 C21 1.4561(18) .
C1 C2 1.4044(19) .
C1 C3 1.405(2) .
C2 C3 1.3894(18) 3_666
C2 H2 0.9500 .
C3 C2 1.3894(18) 3_666
C3 H3 0.9500 .
C11 H11A 0.9800 .
C11 H11B 0.9800 .
C11 H11C 0.9800 .
C12 H12A 0.9800 .
C12 H12B 0.9800 .
C12 H12C 0.9800 .
C21 H21A 0.9800 .
C21 H21B 0.9800 .
C21 H21C 0.9800 .
C22 H22A 0.9800 .
C22 H22B 0.9800 .
C22 H22C 0.9800 .

loop_
_geom_torsion_atom_site_label_1
_geom_torsion_atom_site_label_2
_geom_torsion_atom_site_label_3
_geom_torsion_atom_site_label_4
_geom_torsion
_geom_torsion_site_symmetry_4
N2 B1 N1 C11 -24.8(2) .
C1 B1 N1 C11 155.23(13) .
N2 B1 N1 C12 157.22(14) .
C1 B1 N1 C12 -22.8(2) .
N1 B1 N2 C22 160.34(14) .
C1 B1 N2 C22 -19.7(2) .
N1 B1 N2 C21 -25.1(2) .
C1 B1 N2 C21 154.88(13) .
N1 B1 C1 C2 -45.57(19) .
N2 B1 C1 C2 134.44(15) .
N1 B1 C1 C3 134.94(14) .
N2 B1 C1 C3 -45.1(2) .
C3 C1 C2 C3 -0.3(2) 3_666
B1 C1 C2 C3 -179.82(13) 3_666
C2 C1 C3 C2 0.3(2) 3_666
B1 C1 C3 C2 179.82(13) 3_666
